data_7042820
loop_
_publ_author_name
'Tagne Kuate, Alain C.'
'Lalancette, Roger A.'
'J\"akle, F.'

_publ_section_title
;
 Planar-chiral ferrocenylphosphine-borane complexes featuring agostic-type
 B--H&#x22EF;E (E = Hg, Sn) interactions
;
_journal_name_full 'Dalton Trans.'
_journal_paper_doi 10.1039/C6DT04791B
_journal_year 2017
_chemical_absolute_configuration syn
_chemical_formula_moiety 'C25 H30 B Fe P Sn'
_chemical_formula_sum 'C25 H30 B Fe P Sn'
_chemical_formula_weight 546.81
_space_group_crystal_system orthorhombic
_space_group_IT_number 19
_space_group_name_Hall 'P 2ac 2ab'
_space_group_name_H-M_alt 'P 21 21 21'
_symmetry_space_group_name_Hall 'P 2ac 2ab'
_symmetry_space_group_name_H-M 'P 21 21 21'
_atom_sites_solution_hydrogens mixed
_atom_sites_solution_primary direct
_atom_sites_solution_secondary difmap
_audit_creation_method SHELXL-2014/7
_audit_update_record
;
2017-04-04 deposited with the CCDC.
2017-04-12 downloaded from the CCDC.
;
_cell_angle_alpha 90
_cell_angle_beta 90
_cell_angle_gamma 90
_cell_formula_units_Z 4
_cell_length_a 7.4543(2)
_cell_length_b 16.4141(4)
_cell_length_c 19.3128(4)
_cell_measurement_reflns_used 9918
_cell_measurement_temperature 100(2)
_cell_measurement_theta_max 70.25
_cell_measurement_theta_min 2.69
_cell_volume 2363.03(10)
_computing_cell_refinement 'APEX 2'
_computing_data_collection 'APEX 2 (Bruker, 2006)'
_computing_data_reduction 'SAINT (Bruker, 2005)'
_computing_molecular_graphics SHELXTL
_computing_publication_material SHELXTL
_computing_structure_refinement 'SHELXL-2014/7 (Sheldrick, 2014)'
_computing_structure_solution 'SHELXL-2014/7 (Sheldrick, 2014)'
_diffrn_ambient_temperature 100(2)
_diffrn_measured_fraction_theta_full 0.996
_diffrn_measured_fraction_theta_max 0.969
_diffrn_measurement_device_type 'Bruker SMART CCD Apex-II area-detector'
_diffrn_measurement_method '\f and \w'
_diffrn_radiation_monochromator graphite
_diffrn_radiation_source 'fine-focus sealed tube'
_diffrn_radiation_type CuK\a
_diffrn_radiation_wavelength 1.54178
_diffrn_reflns_av_R_equivalents 0.0363
_diffrn_reflns_av_unetI/netI 0.0339
_diffrn_reflns_Laue_measured_fraction_full 0.996
_diffrn_reflns_Laue_measured_fraction_max 0.969
_diffrn_reflns_limit_h_max 8
_diffrn_reflns_limit_h_min -8
_diffrn_reflns_limit_k_max 19
_diffrn_reflns_limit_k_min -20
_diffrn_reflns_limit_l_max 22
_diffrn_reflns_limit_l_min -23
_diffrn_reflns_number 21972
_diffrn_reflns_point_group_measured_fraction_full 0.958
_diffrn_reflns_point_group_measured_fraction_max 0.927
_diffrn_reflns_theta_full 67.679
_diffrn_reflns_theta_max 70.508
_diffrn_reflns_theta_min 3.534
_exptl_absorpt_coefficient_mu 14.014
_exptl_absorpt_correction_T_max 0.187
_exptl_absorpt_correction_T_min 0.039
_exptl_absorpt_correction_type numerical
_exptl_absorpt_process_details 'SADABS (Sheldrick, 2008a)'
_exptl_crystal_colour yellow
_exptl_crystal_density_diffrn 1.537
_exptl_crystal_description block
_exptl_crystal_F_000 1104
_exptl_crystal_recrystallization_method 'Re-crystallisation from solvent: hexanes'
_exptl_crystal_size_max 0.379
_exptl_crystal_size_mid 0.207
_exptl_crystal_size_min 0.175
_refine_diff_density_max 0.382
_refine_diff_density_min -0.353
_refine_diff_density_rms 0.057
_refine_ls_abs_structure_details
;
 Flack x determined using 1614 quotients [(I+)-(I-)]/[(I+)+(I-)]
 (Parsons, Flack and Wagner, Acta Cryst. B69 (2013) 249-259).
;
_refine_ls_abs_structure_Flack 0.038(3)
_refine_ls_extinction_method none
_refine_ls_goodness_of_fit_ref 1.048
_refine_ls_hydrogen_treatment mixed
_refine_ls_matrix_type full
_refine_ls_number_parameters 274
_refine_ls_number_reflns 4183
_refine_ls_number_restraints 3
_refine_ls_restrained_S_all 1.048
_refine_ls_R_factor_all 0.0167
_refine_ls_R_factor_gt 0.0162
_refine_ls_shift/su_max 0.001
_refine_ls_shift/su_mean 0.000
_refine_ls_structure_factor_coef Fsqd
_refine_ls_weighting_details 'w=1/[\s^2^(Fo^2^)+(0.0090P)^2^] where P=(Fo^2^+2Fc^2^)/3'
_refine_ls_weighting_scheme calc
_refine_ls_wR_factor_gt 0.0400
_refine_ls_wR_factor_ref 0.0402
_reflns_Friedel_coverage 0.670
_reflns_Friedel_fraction_full 0.907
_reflns_Friedel_fraction_max 0.871
_reflns_number_gt 4110
_reflns_number_total 4183
_reflns_threshold_expression 'I > 2\s(I)'
_cod_data_source_file c6dt04791b2.cif
_cod_data_source_block 012915RAL_AT34_100K_0m_a
_cod_original_cell_volume 2363.0(1)
_cod_database_code 7042820
_shelx_shelxl_version_number 2014/7
_shelx_space_group_comment
;
The symmetry employed for this shelxl refinement is uniquely defined
by the following loop, which should always be used as a source of
symmetry information in preference to the above space-group names.
They are only intended as comments.
;
_shelx_estimated_absorpt_t_min 0.076
_shelx_estimated_absorpt_t_max 0.193

loop_
_space_group_symop_operation_xyz
'x, y, z'
'-x+1/2, -y, z+1/2'
'-x, y+1/2, -z+1/2'
'x+1/2, -y+1/2, -z'

loop_
_atom_site_label
_atom_site_type_symbol
_atom_site_fract_x
_atom_site_fract_y
_atom_site_fract_z
_atom_site_U_iso_or_equiv
_atom_site_adp_type
_atom_site_occupancy
_atom_site_site_symmetry_order
_atom_site_calc_flag
_atom_site_refinement_flags_posn
_atom_site_refinement_flags_adp
Sn1 Sn 0.65383(3) 0.66500(2) 0.15107(2) 0.01747(6) Uani 1 1 d . .
Fe1 Fe 0.44519(6) 0.45879(3) 0.16582(2) 0.01562(11) Uani 1 1 d . .
P1 P 0.39201(11) 0.56791(5) 0.31609(4) 0.01745(17) Uani 1 1 d . .
B1 B 0.2567(6) 0.6600(3) 0.2834(2) 0.0251(8) Uani 1 1 d D .
H1A H 0.374(3) 0.7044(16) 0.2653(17) 0.038 Uiso 1 1 d D U
H1B H 0.191(4) 0.687(2) 0.3348(9) 0.038 Uiso 1 1 d D U
H1C H 0.155(3) 0.635(2) 0.2409(12) 0.038 Uiso 1 1 d D U
C1 C 0.6269(4) 0.54628(17) 0.19580(15) 0.0162(6) Uani 1 1 d . .
C2 C 0.5285(4) 0.51378(19) 0.25518(15) 0.0169(6) Uani 1 1 d . .
C3 C 0.5602(4) 0.42668(19) 0.25817(15) 0.0172(7) Uani 1 1 d . .
H3 H 0.5086 0.3882 0.2930 0.021 Uiso 1 1 calc R U
C4 C 0.6767(4) 0.40552(19) 0.20254(15) 0.0180(6) Uani 1 1 d . .
H4 H 0.7208 0.3496 0.1912 0.022 Uiso 1 1 calc R U
C5 C 0.7167(4) 0.47794(19) 0.16547(15) 0.0181(7) Uani 1 1 d . .
H5 H 0.7927 0.4805 0.1229 0.022 Uiso 1 1 calc R U
C6 C 0.2911(4) 0.5087(2) 0.08875(16) 0.0241(8) Uani 1 1 d . .
H6 H 0.3049 0.5647 0.0690 0.029 Uiso 1 1 calc R U
C7 C 0.1815(4) 0.4871(2) 0.14578(17) 0.0229(7) Uani 1 1 d . .
H7 H 0.1049 0.5251 0.1733 0.028 Uiso 1 1 calc R U
C8 C 0.2007(4) 0.4019(2) 0.15744(19) 0.0272(8) Uani 1 1 d . .
H8 H 0.1395 0.3694 0.1944 0.033 Uiso 1 1 calc R U
C9 C 0.3229(5) 0.3715(2) 0.10756(18) 0.0296(8) Uani 1 1 d . .
H9 H 0.3626 0.3136 0.1030 0.036 Uiso 1 1 calc R U
C10 C 0.3786(5) 0.4375(2) 0.06477(16) 0.0277(8) Uani 1 1 d . .
H10 H 0.4639 0.4342 0.0249 0.033 Uiso 1 1 calc R U
C11 C 0.2555(4) 0.48916(18) 0.35692(16) 0.0182(6) Uani 1 1 d . .
C12 C 0.3275(5) 0.43699(18) 0.40686(15) 0.0203(7) Uani 1 1 d . .
H12 H 0.4489 0.4431 0.4210 0.024 Uiso 1 1 calc R U
C13 C 0.2220(5) 0.3764(2) 0.43571(16) 0.0217(7) Uani 1 1 d . .
H13 H 0.2719 0.3402 0.4689 0.026 Uiso 1 1 calc R U
C14 C 0.0430(5) 0.3683(2) 0.41622(17) 0.0246(8) Uani 1 1 d . .
H14 H -0.0297 0.3272 0.4366 0.030 Uiso 1 1 calc R U
C15 C -0.0280(5) 0.4201(2) 0.36734(17) 0.0271(8) Uani 1 1 d . .
H15 H -0.1503 0.4147 0.3542 0.032 Uiso 1 1 calc R U
C16 C 0.0774(4) 0.4804(2) 0.33693(16) 0.0230(7) Uani 1 1 d . .
H16 H 0.0278 0.5153 0.3027 0.028 Uiso 1 1 calc R U
C17 C 0.5408(4) 0.60305(19) 0.38476(16) 0.0187(7) Uani 1 1 d . .
C18 C 0.7215(4) 0.61762(19) 0.37349(17) 0.0205(7) Uani 1 1 d . .
H18 H 0.7733 0.6041 0.3300 0.025 Uiso 1 1 calc R U
C19 C 0.8277(5) 0.6517(2) 0.42473(16) 0.0248(7) Uani 1 1 d . .
H19 H 0.9511 0.6619 0.4162 0.030 Uiso 1 1 calc R U
C20 C 0.7536(5) 0.6708(2) 0.48872(16) 0.0238(7) Uani 1 1 d . .
H20 H 0.8262 0.6939 0.5241 0.029 Uiso 1 1 calc R U
C21 C 0.5732(5) 0.6561(2) 0.50074(16) 0.0266(8) Uani 1 1 d . .
H21 H 0.5228 0.6687 0.5446 0.032 Uiso 1 1 calc R U
C22 C 0.4654(5) 0.6230(2) 0.44930(16) 0.0246(7) Uani 1 1 d . .
H22 H 0.3414 0.6139 0.4576 0.029 Uiso 1 1 calc R U
C23 C 0.8295(5) 0.6418(2) 0.06468(16) 0.0284(8) Uani 1 1 d . .
H23A H 0.8386 0.6909 0.0361 0.043 Uiso 1 1 calc R U
H23B H 0.7810 0.5970 0.0368 0.043 Uiso 1 1 calc R U
H23C H 0.9488 0.6269 0.0819 0.043 Uiso 1 1 calc R U
C24 C 0.4132(5) 0.7205(2) 0.11135(17) 0.0245(7) Uani 1 1 d . .
H24A H 0.3081 0.6935 0.1314 0.037 Uiso 1 1 calc R U
H24B H 0.4103 0.7150 0.0608 0.037 Uiso 1 1 calc R U
H24C H 0.4116 0.7784 0.1237 0.037 Uiso 1 1 calc R U
C25 C 0.7766(5) 0.7458(2) 0.22376(16) 0.0232(7) Uani 1 1 d . .
H25A H 0.7005 0.7504 0.2650 0.035 Uiso 1 1 calc R U
H25B H 0.7912 0.7997 0.2026 0.035 Uiso 1 1 calc R U
H25C H 0.8944 0.7244 0.2371 0.035 Uiso 1 1 calc R U

loop_
_atom_site_aniso_label
_atom_site_aniso_U_11
_atom_site_aniso_U_22
_atom_site_aniso_U_33
_atom_site_aniso_U_23
_atom_site_aniso_U_13
_atom_site_aniso_U_12
Sn1 0.01915(11) 0.01673(9) 0.01653(10) 0.00130(9) 0.00055(8) 0.00008(8)
Fe1 0.0139(3) 0.0168(2) 0.0162(2) 0.0002(2) -0.00122(18) 0.00022(19)
P1 0.0164(5) 0.0185(4) 0.0175(4) 0.0008(3) 0.0026(3) 0.0020(3)
B1 0.023(2) 0.0229(18) 0.0290(19) 0.0050(19) 0.0041(16) 0.0078(18)
C1 0.0150(17) 0.0161(13) 0.0176(13) 0.0012(13) -0.0024(12) -0.0016(12)
C2 0.0148(17) 0.0204(15) 0.0155(14) -0.0011(13) -0.0005(12) 0.0008(13)
C3 0.0162(18) 0.0190(15) 0.0165(14) 0.0023(13) -0.0020(12) 0.0012(13)
C4 0.0141(18) 0.0199(14) 0.0199(14) -0.0020(13) -0.0036(13) 0.0028(13)
C5 0.0138(17) 0.0231(15) 0.0175(15) -0.0005(14) -0.0011(11) -0.0010(12)
C6 0.025(2) 0.0278(17) 0.0195(15) 0.0073(15) -0.0095(13) -0.0019(14)
C7 0.0152(17) 0.0312(16) 0.0224(15) -0.0003(15) -0.0069(13) 0.0038(13)
C8 0.0182(19) 0.0337(18) 0.0295(17) 0.0095(17) -0.0081(14) -0.0089(13)
C9 0.026(2) 0.0232(16) 0.0393(19) -0.0096(16) -0.0157(16) -0.0006(15)
C10 0.021(2) 0.043(2) 0.0192(15) -0.0087(16) -0.0058(13) -0.0031(16)
C11 0.0168(16) 0.0191(14) 0.0187(15) -0.0020(14) 0.0050(13) 0.0005(12)
C12 0.0208(19) 0.0215(15) 0.0186(14) -0.0010(13) 0.0010(13) 0.0018(14)
C13 0.028(2) 0.0214(16) 0.0161(15) -0.0031(14) 0.0035(13) 0.0018(13)
C14 0.026(2) 0.0246(16) 0.0236(16) -0.0041(15) 0.0073(14) -0.0065(15)
C15 0.0151(19) 0.0333(18) 0.0327(19) -0.0035(17) 0.0026(14) -0.0012(14)
C16 0.0221(18) 0.0265(16) 0.0202(16) 0.0011(15) 0.0017(13) 0.0038(13)
C17 0.0205(18) 0.0170(14) 0.0186(15) 0.0031(14) 0.0009(13) 0.0022(13)
C18 0.0227(19) 0.0208(16) 0.0180(15) 0.0025(14) 0.0020(12) 0.0042(13)
C19 0.0204(19) 0.0276(17) 0.0264(16) 0.0031(15) 0.0009(14) 0.0028(15)
C20 0.0268(19) 0.0233(16) 0.0215(15) 0.0009(16) -0.0032(13) 0.0007(15)
C21 0.034(2) 0.0269(18) 0.0193(15) -0.0029(16) 0.0032(14) 0.0001(16)
C22 0.023(2) 0.0261(17) 0.0241(16) -0.0033(16) 0.0073(14) -0.0036(15)
C23 0.034(2) 0.0280(17) 0.0230(16) 0.0044(15) 0.0141(15) 0.0042(16)
C24 0.024(2) 0.0240(16) 0.0256(16) 0.0026(16) -0.0058(13) 0.0034(14)
C25 0.0246(19) 0.0206(16) 0.0245(16) -0.0037(15) -0.0036(14) -0.0052(14)

loop_
_atom_type_symbol
_atom_type_description
_atom_type_scat_dispersion_real
_atom_type_scat_dispersion_imag
_atom_type_scat_source
C C 0.0181 0.0091 'International Tables Vol C Tables 4.2.6.8 and 6.1.1.4'
H H 0.0000 0.0000 'International Tables Vol C Tables 4.2.6.8 and 6.1.1.4'
B B 0.0090 0.0039 'International Tables Vol C Tables 4.2.6.8 and 6.1.1.4'
P P 0.2955 0.4335 'International Tables Vol C Tables 4.2.6.8 and 6.1.1.4'
Fe Fe -1.1336 3.1974 'International Tables Vol C Tables 4.2.6.8 and 6.1.1.4'
Sn Sn 0.0259 5.4591 'International Tables Vol C Tables 4.2.6.8 and 6.1.1.4'

loop_
_geom_angle_atom_site_label_1
_geom_angle_atom_site_label_2
_geom_angle_atom_site_label_3
_geom_angle
C25 Sn1 C1 109.88(12)
C25 Sn1 C24 109.13(13)
C1 Sn1 C24 116.80(13)
C25 Sn1 C23 110.98(14)
C1 Sn1 C23 102.04(12)
C24 Sn1 C23 107.78(13)
C9 Fe1 C10 40.86(14)
C9 Fe1 C2 155.91(14)
C10 Fe1 C2 162.82(14)
C9 Fe1 C3 119.18(13)
C10 Fe1 C3 152.79(14)
C2 Fe1 C3 41.51(12)
C9 Fe1 C5 123.26(14)
C10 Fe1 C5 105.24(13)
C2 Fe1 C5 68.57(12)
C3 Fe1 C5 68.21(12)
C9 Fe1 C6 68.24(13)
C10 Fe1 C6 40.47(14)
C2 Fe1 C6 127.34(14)
C3 Fe1 C6 165.78(13)
C5 Fe1 C6 119.32(13)
C9 Fe1 C8 40.50(14)
C10 Fe1 C8 68.39(14)
C2 Fe1 C8 122.47(14)
C3 Fe1 C8 108.84(13)
C5 Fe1 C8 161.12(13)
C6 Fe1 C8 68.13(13)
C9 Fe1 C7 68.09(13)
C10 Fe1 C7 68.09(14)
C2 Fe1 C7 110.47(13)
C3 Fe1 C7 128.47(13)
C5 Fe1 C7 155.41(13)
C6 Fe1 C7 40.35(13)
C8 Fe1 C7 40.51(13)
C9 Fe1 C1 160.24(14)
C10 Fe1 C1 123.22(13)
C2 Fe1 C1 41.76(12)
C3 Fe1 C1 70.06(12)
C5 Fe1 C1 40.82(12)
C6 Fe1 C1 107.11(12)
C8 Fe1 C1 157.46(14)
C7 Fe1 C1 121.65(13)
C9 Fe1 C4 105.46(13)
C10 Fe1 C4 117.35(13)
C2 Fe1 C4 69.04(12)
C3 Fe1 C4 40.58(12)
C5 Fe1 C4 40.42(12)
C6 Fe1 C4 152.67(13)
C8 Fe1 C4 125.25(13)
C7 Fe1 C4 163.96(13)
C1 Fe1 C4 69.39(12)
C2 P1 C17 106.81(15)
C2 P1 C11 104.44(14)
C17 P1 C11 104.43(14)
C2 P1 B1 118.18(15)
C17 P1 B1 108.00(16)
C11 P1 B1 113.96(16)
P1 B1 H1A 101.1(16)
P1 B1 H1B 103.4(16)
H1A B1 H1B 109(2)
P1 B1 H1C 107.0(17)
H1A B1 H1C 118(2)
H1B B1 H1C 116(2)
C5 C1 C2 105.6(3)
C5 C1 Fe1 69.26(17)
C2 C1 Fe1 68.65(17)
C5 C1 Sn1 120.3(2)
C2 C1 Sn1 134.1(2)
Fe1 C1 Sn1 125.71(14)
C3 C2 C1 108.0(3)
C3 C2 P1 123.7(2)
C1 C2 P1 128.2(2)
C3 C2 Fe1 69.37(17)
C1 C2 Fe1 69.59(16)
P1 C2 Fe1 126.92(17)
C4 C3 C2 108.0(3)
C4 C3 Fe1 70.18(17)
C2 C3 Fe1 69.12(17)
C4 C3 H3 126.0
C2 C3 H3 126.0
Fe1 C3 H3 126.0
C5 C4 C3 107.7(3)
C5 C4 Fe1 69.34(17)
C3 C4 Fe1 69.24(17)
C5 C4 H4 126.1
C3 C4 H4 126.1
Fe1 C4 H4 126.1
C4 C5 C1 110.6(3)
C4 C5 Fe1 70.24(18)
C1 C5 Fe1 69.92(17)
C4 C5 H5 124.7
C1 C5 H5 124.7
Fe1 C5 H5 124.7
C10 C6 C7 108.3(3)
C10 C6 Fe1 69.50(19)
C7 C6 Fe1 70.04(18)
C10 C6 H6 125.9
C7 C6 H6 125.9
Fe1 C6 H6 125.9
C6 C7 C8 108.1(3)
C6 C7 Fe1 69.61(18)
C8 C7 Fe1 69.67(18)
C6 C7 H7 125.9
C8 C7 H7 125.9
Fe1 C7 H7 125.9
C9 C8 C7 107.6(3)
C9 C8 Fe1 69.07(18)
C7 C8 Fe1 69.82(18)
C9 C8 H8 126.2
C7 C8 H8 126.2
Fe1 C8 H8 126.2
C8 C9 C10 108.4(3)
C8 C9 Fe1 70.42(18)
C10 C9 Fe1 69.83(18)
C8 C9 H9 125.8
C10 C9 H9 125.8
Fe1 C9 H9 125.8
C6 C10 C9 107.6(3)
C6 C10 Fe1 70.04(18)
C9 C10 Fe1 69.31(18)
C6 C10 H10 126.2
C9 C10 H10 126.2
Fe1 C10 H10 126.2
C16 C11 C12 119.7(3)
C16 C11 P1 119.1(2)
C12 C11 P1 121.2(3)
C13 C12 C11 120.0(3)
C13 C12 H12 120.0
C11 C12 H12 120.0
C12 C13 C14 120.3(3)
C12 C13 H13 119.9
C14 C13 H13 119.9
C15 C14 C13 119.7(3)
C15 C14 H14 120.2
C13 C14 H14 120.2
C14 C15 C16 120.7(3)
C14 C15 H15 119.6
C16 C15 H15 119.6
C11 C16 C15 119.7(3)
C11 C16 H16 120.2
C15 C16 H16 120.2
C18 C17 C22 119.2(3)
C18 C17 P1 122.1(2)
C22 C17 P1 118.4(3)
C19 C18 C17 120.9(3)
C19 C18 H18 119.6
C17 C18 H18 119.6
C18 C19 C20 120.0(3)
C18 C19 H19 120.0
C20 C19 H19 120.0
C21 C20 C19 119.7(3)
C21 C20 H20 120.2
C19 C20 H20 120.2
C20 C21 C22 120.7(3)
C20 C21 H21 119.7
C22 C21 H21 119.7
C21 C22 C17 119.6(3)
C21 C22 H22 120.2
C17 C22 H22 120.2
Sn1 C23 H23A 109.5
Sn1 C23 H23B 109.5
H23A C23 H23B 109.5
Sn1 C23 H23C 109.5
H23A C23 H23C 109.5
H23B C23 H23C 109.5
Sn1 C24 H24A 109.5
Sn1 C24 H24B 109.5
H24A C24 H24B 109.5
Sn1 C24 H24C 109.5
H24A C24 H24C 109.5
H24B C24 H24C 109.5
Sn1 C25 H25A 109.5
Sn1 C25 H25B 109.5
H25A C25 H25B 109.5
Sn1 C25 H25C 109.5
H25A C25 H25C 109.5
H25B C25 H25C 109.5

loop_
_geom_bond_atom_site_label_1
_geom_bond_atom_site_label_2
_geom_bond_distance
Sn1 C25 2.137(3)
Sn1 C1 2.141(3)
Sn1 C24 2.154(3)
Sn1 C23 2.155(3)
Fe1 C9 2.037(3)
Fe1 C10 2.044(3)
Fe1 C2 2.044(3)
Fe1 C3 2.048(3)
Fe1 C5 2.048(3)
Fe1 C6 2.051(3)
Fe1 C8 2.054(3)
Fe1 C7 2.057(3)
Fe1 C1 2.057(3)
Fe1 C4 2.060(3)
P1 C2 1.791(3)
P1 C17 1.823(3)
P1 C11 1.824(3)
P1 B1 1.924(4)
B1 H1A 1.1900(14)
B1 H1B 1.1899(14)
B1 H1C 1.1900(14)
C1 C5 1.432(4)
C1 C2 1.462(4)
C2 C3 1.450(4)
C3 C4 1.424(4)
C3 H3 1.0000
C4 C5 1.419(4)
C4 H4 1.0000
C5 H5 1.0000
C6 C10 1.416(5)
C6 C7 1.417(4)
C6 H6 1.0000
C7 C8 1.423(5)
C7 H7 1.0000
C8 C9 1.416(5)
C8 H8 1.0000
C9 C10 1.424(5)
C9 H9 1.0000
C10 H10 1.0000
C11 C16 1.390(4)
C11 C12 1.397(4)
C12 C13 1.385(4)
C12 H12 0.9500
C13 C14 1.392(5)
C13 H13 0.9500
C14 C15 1.376(5)
C14 H14 0.9500
C15 C16 1.393(5)
C15 H15 0.9500
C16 H16 0.9500
C17 C18 1.386(4)
C17 C22 1.406(4)
C18 C19 1.385(5)
C18 H18 0.9500
C19 C20 1.390(4)
C19 H19 0.9500
C20 C21 1.386(5)
C20 H20 0.9500
C21 C22 1.388(5)
C21 H21 0.9500
C22 H22 0.9500
C23 H23A 0.9800
C23 H23B 0.9800
C23 H23C 0.9800
C24 H24A 0.9800
C24 H24B 0.9800
C24 H24C 0.9800
C25 H25A 0.9800
C25 H25B 0.9800
C25 H25C 0.9800
